data_2017553
loop_
_publ_author_name
'Rivers, Joseph H.'
'Carroll, Kyler J.'
'Jones, Richard A.'
'Carpenter, Everett E.'

_publ_section_title
;
 A copper--polyol complex:
 [Na~2~(C~2~H~6~O~2~)~6~][Cu(C~2~H~4~O~2~)~2~]
;
_journal_coeditor_code FG3156
_journal_issue 3
_journal_name_full 'Acta Crystallographica Section C'
_journal_page_first m83
_journal_page_last m85
_journal_paper_doi 10.1107/S0108270110006311
_journal_volume 66
_journal_year 2010
_chemical_formula_iupac '[Na2 (C2 H6 O2)6] [Cu (C2 H4 O2)2]'
_chemical_formula_moiety '[C12 H36 Na2 O12]2+, [C4 H8 Cu O4]2-'
_chemical_formula_sum 'C16 H44 Cu Na2 O16'
_chemical_formula_weight 602.03
_chemical_melting_point 386
_chemical_name_common
;
hexakis(ethylene glycol)disodium bis(ethyleneglycolato)-copper(II)
;
_chemical_name_systematic
;
bis(\m-ethylene
glycol)-\k^3^<i>O</i>,<i>O</i>':<i>O</i>';\k^3^<i>O</i>:<i>O</i>,<i>O</i>'-
bis[(ethylene
glycol-\k^2^<i>O</i>,<i>O</i>')(ethylene glycol-\k<i>O</i>)sodium]
bis(ethylene glycolato-\k<i>O</i>,<i>O</i>')copper(II)
;
_space_group_IT_number 2
_symmetry_cell_setting triclinic
_symmetry_space_group_name_Hall '-P 1'
_symmetry_space_group_name_H-M 'P -1'
_atom_sites_solution_hydrogens geom
_atom_sites_solution_primary direct
_atom_sites_solution_secondary difmap
_audit_creation_method <i>SHELXL97</i>
_cell_angle_alpha 99.152(4)
_cell_angle_beta 101.983(4)
_cell_angle_gamma 113.910(4)
_cell_formula_units_Z 1
_cell_length_a 8.7666(12)
_cell_length_b 9.5089(13)
_cell_length_c 9.7804(13)
_cell_measurement_reflns_used 5829
_cell_measurement_temperature 100(2)
_cell_measurement_theta_max 54.84
_cell_measurement_theta_min 6.76
_cell_volume 701.61(17)
_computing_cell_refinement 'CrystalClear (Rigaku, 2008)'
_computing_data_collection 'CrystalClear (Rigaku, 2008)'
_computing_data_reduction 'CrystalClear (Rigaku, 2008)'
_computing_molecular_graphics 'ORTEP-3 for Windows (Farrugia, 1997)'
_computing_publication_material 'CIFTAB (Sheldrick, 2008)'
_computing_structure_refinement 'SHELXL97 (Sheldrick, 2008)'
_computing_structure_solution 'SIR97 (Altomare <i>et al.</i>,  1999)'
_diffrn_ambient_temperature 100(2)
_diffrn_detector_area_resol_mean 28.5714
_diffrn_measured_fraction_theta_full 0.995
_diffrn_measured_fraction_theta_max 0.995
_diffrn_measurement_device_type 'Rigaku AFC-12 with Saturn 724+CCD'
_diffrn_measurement_method \w-scan
_diffrn_radiation_monochromator graphite
_diffrn_radiation_source 'fine-focus sealed tube'
_diffrn_radiation_type MoK\a
_diffrn_radiation_wavelength 0.71069
_diffrn_reflns_av_R_equivalents 0.0288
_diffrn_reflns_av_sigmaI/netI 0.0399
_diffrn_reflns_limit_h_max 10
_diffrn_reflns_limit_h_min -11
_diffrn_reflns_limit_k_max 12
_diffrn_reflns_limit_k_min -12
_diffrn_reflns_limit_l_max 12
_diffrn_reflns_limit_l_min -12
_diffrn_reflns_number 7103
_diffrn_reflns_theta_full 27.42
_diffrn_reflns_theta_max 27.42
_diffrn_reflns_theta_min 3.38
_exptl_absorpt_coefficient_mu 0.876
_exptl_absorpt_correction_T_max 0.9
_exptl_absorpt_correction_T_min 0.57312
_exptl_absorpt_correction_type multi-scan
_exptl_absorpt_process_details
;
(<i>ABSCOR</i>; Higashi, 1995)
;
_exptl_crystal_colour blue
_exptl_crystal_density_diffrn 1.425
_exptl_crystal_density_method 'not measured'
_exptl_crystal_description prism
_exptl_crystal_F_000 319
_exptl_crystal_size_max 0.09
_exptl_crystal_size_mid 0.09
_exptl_crystal_size_min 0.08
_refine_diff_density_max 0.364
_refine_diff_density_min -0.395
_refine_ls_extinction_method none
_refine_ls_goodness_of_fit_ref 1.068
_refine_ls_hydrogen_treatment mixed
_refine_ls_matrix_type full
_refine_ls_number_parameters 190
_refine_ls_number_reflns 3177
_refine_ls_number_restraints 1
_refine_ls_restrained_S_all 1.071
_refine_ls_R_factor_all 0.0393
_refine_ls_R_factor_gt 0.0342
_refine_ls_shift/su_max 0.000
_refine_ls_shift/su_mean 0.000
_refine_ls_structure_factor_coef Fsqd
_refine_ls_weighting_details 'calc w=1/[\s^2^(Fo^2^)+(0.0230P)^2^+0.6667P] where P=(Fo^2^+2Fc^2^)/3'
_refine_ls_weighting_scheme calc
_refine_ls_wR_factor_gt 0.0773
_refine_ls_wR_factor_ref 0.0797
_reflns_number_gt 2863
_reflns_number_total 3177
_reflns_threshold_expression I>2\s(I)
_cod_data_source_file fg3156.cif
_cod_data_source_block I
_cod_original_cell_volume 701.61(16)
_cod_original_sg_symbol_H-M P-1
_cod_database_code 2017553
_cod_database_fobs_code 2017553

loop_
_symmetry_equiv_pos_as_xyz
'x, y, z'
'-x, -y, -z'

loop_
_atom_site_type_symbol
_atom_site_label
_atom_site_fract_x
_atom_site_fract_y
_atom_site_fract_z
_atom_site_U_iso_or_equiv
_atom_site_adp_type
_atom_site_calc_flag
_atom_site_refinement_flags
_atom_site_occupancy
_atom_site_disorder_assembly
_atom_site_disorder_group
Cu Cu1 0.0000 0.0000 0.5000 0.01124(10) Uani d S 1 . .
Na Na1 0.23160(9) 0.10932(9) 0.03314(8) 0.01381(16) Uani d . 1 . .
O O1 -0.02964(17) -0.16279(15) 0.60199(14) 0.0148(3) Uani d . 1 . .
O O2 -0.02654(18) -0.15463(16) 0.33218(14) 0.0156(3) Uani d . 1 . .
O O3 0.03541(17) -0.12615(16) 0.08085(15) 0.0143(3) Uani d . 1 . .
H H3 0.027(4) -0.127(3) 0.153(3) 0.038(9) Uiso d . 1 . .
O O4 0.18312(18) -0.12527(16) -0.14889(15) 0.0141(3) Uani d . 1 . .
H H4 0.135(4) -0.130(3) -0.223(3) 0.029(7) Uiso d . 1 . .
O O5 0.50462(19) 0.12573(18) 0.16616(16) 0.0198(3) Uani d . 1 . .
H H5 0.579(4) 0.115(3) 0.146(3) 0.033(8) Uiso d . 1 . .
O O6 0.29490(19) 0.23625(18) 0.28251(15) 0.0186(3) Uani d . 1 . .
H H6 0.219(4) 0.210(3) 0.313(3) 0.031(8) Uiso d . 1 . .
O O7 0.32505(19) 0.26319(17) -0.13052(16) 0.0184(3) Uani d . 1 . .
H H7 0.239(4) 0.233(3) -0.199(3) 0.039(8) Uiso d . 1 . .
O O8 0.6992(3) 0.4700(2) -0.0151(3) 0.0431(6) Uani d PD 0.911(4) A 1
H H8 0.678(4) 0.526(4) 0.019(4) 0.040(10) Uiso d P 0.911(4) B 1
O O8B 0.531(3) 0.450(3) -0.296(2) 0.044(5) Uiso d PD 0.089(4) A 2
C C1 -0.0800(3) -0.3121(2) 0.5009(2) 0.0179(4) Uani d . 1 . .
H H1A -0.2091 -0.3711 0.4615 0.021 Uiso calc R 1 . .
H H1B -0.0381 -0.3784 0.5507 0.021 Uiso calc R 1 . .
C C2 -0.0010(3) -0.2803(2) 0.3782(2) 0.0179(4) Uani d . 1 . .
H H2A 0.1257 -0.2494 0.4120 0.022 Uiso calc R 1 . .
H H2B -0.0578 -0.3782 0.2961 0.022 Uiso calc R 1 . .
C C3 0.1027(2) -0.2374(2) 0.0444(2) 0.0142(4) Uani d . 1 . .
H H3A 0.0375 -0.3378 0.0686 0.017 Uiso calc R 1 . .
H H3B 0.2277 -0.1916 0.1007 0.017 Uiso calc R 1 . .
C C4 0.0827(2) -0.2712(2) -0.1154(2) 0.0155(4) Uani d . 1 . .
H H4A 0.1241 -0.3509 -0.1432 0.019 Uiso calc R 1 . .
H H4B -0.0423 -0.3158 -0.1714 0.019 Uiso calc R 1 . .
C C5 0.5744(3) 0.2480(3) 0.2984(2) 0.0337(6) Uani d . 1 . .
H H5A 0.6151 0.3539 0.2784 0.040 Uiso calc R 1 . .
H H5B 0.6756 0.2445 0.3623 0.040 Uiso calc R 1 . .
C C6 0.4348(3) 0.2236(4) 0.3726(2) 0.0367(6) Uani d . 1 . .
H H6A 0.3922 0.1168 0.3908 0.044 Uiso calc R 1 . .
H H6B 0.4836 0.3054 0.4672 0.044 Uiso calc R 1 . .
C C7 0.4533(3) 0.2471(3) -0.1933(2) 0.0228(4) Uani d . 1 A .
H H7A 0.3994 0.1976 -0.2993 0.027 Uiso calc R 1 . .
H H7B 0.4938 0.1758 -0.1510 0.027 Uiso calc R 1 . .
C C8 0.6074(3) 0.4068(3) -0.1660(3) 0.0315(5) Uani d D 1 . .
H H8A 0.6854 0.3940 -0.2217 0.038 Uiso d PR 0.911(4) A 1
H H8B 0.5654 0.4807 -0.2011 0.038 Uiso d PR 0.911(4) A 1
H H8C 0.6293 0.4825 -0.0736 0.038 Uiso d PR 0.089(4) A 2
H H8D 0.7153 0.3976 -0.1688 0.038 Uiso d PR 0.089(4) A 2

loop_
_atom_site_aniso_label
_atom_site_aniso_U_11
_atom_site_aniso_U_22
_atom_site_aniso_U_33
_atom_site_aniso_U_12
_atom_site_aniso_U_13
_atom_site_aniso_U_23
Cu1 0.01155(16) 0.01460(17) 0.00850(16) 0.00675(13) 0.00358(12) 0.00261(12)
Na1 0.0126(4) 0.0164(4) 0.0126(4) 0.0067(3) 0.0038(3) 0.0039(3)
O1 0.0192(7) 0.0140(7) 0.0112(6) 0.0077(5) 0.0057(5) 0.0018(5)
O2 0.0214(7) 0.0182(7) 0.0105(6) 0.0121(6) 0.0051(5) 0.0036(5)
O3 0.0170(7) 0.0194(7) 0.0132(7) 0.0119(6) 0.0083(6) 0.0067(5)
O4 0.0137(7) 0.0165(7) 0.0121(7) 0.0065(5) 0.0044(5) 0.0047(5)
O5 0.0137(7) 0.0251(8) 0.0200(7) 0.0104(6) 0.0048(6) 0.0010(6)
O6 0.0138(7) 0.0277(8) 0.0169(7) 0.0105(6) 0.0077(6) 0.0060(6)
O7 0.0134(7) 0.0262(8) 0.0178(7) 0.0095(6) 0.0066(6) 0.0080(6)
O8 0.0207(9) 0.0245(11) 0.0667(15) 0.0121(8) -0.0102(9) -0.0075(10)
C1 0.0239(10) 0.0149(9) 0.0145(9) 0.0088(8) 0.0067(8) 0.0020(7)
C2 0.0248(10) 0.0208(10) 0.0147(9) 0.0157(8) 0.0076(8) 0.0046(8)
C3 0.0156(9) 0.0154(9) 0.0169(9) 0.0105(7) 0.0066(7) 0.0066(7)
C4 0.0154(9) 0.0136(9) 0.0175(9) 0.0065(7) 0.0061(7) 0.0031(7)
C5 0.0162(10) 0.0536(16) 0.0211(11) 0.0161(11) -0.0011(9) -0.0082(10)
C6 0.0293(12) 0.076(2) 0.0140(10) 0.0352(13) 0.0051(9) 0.0074(11)
C7 0.0178(10) 0.0266(11) 0.0283(11) 0.0117(9) 0.0111(9) 0.0091(9)
C8 0.0196(11) 0.0294(13) 0.0537(16) 0.0122(9) 0.0166(11) 0.0219(11)

loop_
_atom_type_symbol
_atom_type_description
_atom_type_scat_dispersion_real
_atom_type_scat_dispersion_imag
_atom_type_scat_source
C C 0.0033 0.0016 'International Tables Vol C Tables 4.2.6.8 and 6.1.1.4'
H H 0.0000 0.0000 'International Tables Vol C Tables 4.2.6.8 and 6.1.1.4'
O O 0.0106 0.0060 'International Tables Vol C Tables 4.2.6.8 and 6.1.1.4'
Na Na 0.0362 0.0249 'International Tables Vol C Tables 4.2.6.8 and 6.1.1.4'
Cu Cu 0.3201 1.2651 'International Tables Vol C Tables 4.2.6.8 and 6.1.1.4'

loop_
_geom_angle_atom_site_label_1
_geom_angle_atom_site_label_2
_geom_angle_atom_site_label_3
_geom_angle_site_symmetry_1
_geom_angle_site_symmetry_3
_geom_angle
_geom_angle_publ_flag
O2 Cu1 O2 . 2_556 180.0 ?
O2 Cu1 O1 . . 87.11(5) ?
O2 Cu1 O1 2_556 . 92.89(5) ?
O1 Cu1 O1 . 2_556 180.0 ?
O6 Na1 O7 . . 120.74(6) ?
O6 Na1 O3 . . 85.75(6) ?
O7 Na1 O3 . . 151.04(6) ?
O6 Na1 O5 . . 71.56(5) ?
O7 Na1 O5 . . 100.58(6) ?
O3 Na1 O5 . . 98.93(6) ?
O6 Na1 O4 . . 147.89(6) ?
O7 Na1 O4 . . 87.66(5) ?
O3 Na1 O4 . . 71.16(5) ?
O5 Na1 O4 . . 89.86(5) ?
O6 Na1 O3 . 2 102.35(5) ?
O7 Na1 O3 . 2 78.69(5) ?
O3 Na1 O3 . 2 84.59(5) ?
O5 Na1 O3 . 2 172.59(6) ?
O4 Na1 O3 . 2 97.47(5) ?
C1 O1 Cu1 . . 109.42(11) ?
C2 O2 Cu1 . . 108.70(10) ?
C3 O3 Na1 . . 102.62(10) ?
C3 O3 Na1 . 2 133.07(11) ?
Na1 O3 Na1 . 2 95.41(5) ?
C3 O3 H3 . . 106(2) ?
Na1 O3 H3 . . 122(2) ?
Na1 O3 H3 2 . 100(2) ?
C4 O4 Na1 . . 111.25(10) ?
C4 O4 H4 . . 107(2) ?
Na1 O4 H4 . . 112(2) ?
C5 O5 Na1 . . 108.46(12) ?
C5 O5 H5 . . 109(2) ?
Na1 O5 H5 . . 135(2) ?
C6 O6 Na1 . . 112.10(12) ?
C6 O6 H6 . . 109(2) ?
Na1 O6 H6 . . 116(2) ?
C7 O7 Na1 . . 118.73(12) ?
C7 O7 H7 . . 105(2) ?
Na1 O7 H7 . . 106(2) ?
C8 O8 H8 . . 113(3) ?
O1 C1 C2 . . 109.13(16) ?
O1 C1 H1A . . 109.9 ?
C2 C1 H1A . . 109.9 ?
O1 C1 H1B . . 109.9 ?
C2 C1 H1B . . 109.9 ?
H1A C1 H1B . . 108.3 ?
O2 C2 C1 . . 108.82(15) ?
O2 C2 H2A . . 109.9 ?
C1 C2 H2A . . 109.9 ?
O2 C2 H2B . . 109.9 ?
C1 C2 H2B . . 109.9 ?
H2A C2 H2B . . 108.3 ?
O3 C3 C4 . . 108.68(15) ?
O3 C3 H3A . . 110.0 ?
C4 C3 H3A . . 110.0 ?
O3 C3 H3B . . 110.0 ?
C4 C3 H3B . . 110.0 ?
H3A C3 H3B . . 108.3 ?
O4 C4 C3 . . 109.59(15) ?
O4 C4 H4A . . 109.8 ?
C3 C4 H4A . . 109.8 ?
O4 C4 H4B . . 109.8 ?
C3 C4 H4B . . 109.8 ?
H4A C4 H4B . . 108.2 ?
O5 C5 C6 . . 109.26(19) ?
O5 C5 H5A . . 109.8 ?
C6 C5 H5A . . 109.8 ?
O5 C5 H5B . . 109.8 ?
C6 C5 H5B . . 109.8 ?
H5A C5 H5B . . 108.3 ?
O6 C6 C5 . . 108.96(19) ?
O6 C6 H6A . . 109.9 ?
C5 C6 H6A . . 109.9 ?
O6 C6 H6B . . 109.9 ?
C5 C6 H6B . . 109.9 ?
H6A C6 H6B . . 108.3 ?
O7 C7 C8 . . 111.16(18) ?
O7 C7 H7A . . 109.4 ?
C8 C7 H7A . . 109.4 ?
O7 C7 H7B . . 109.4 ?
C8 C7 H7B . . 109.4 ?
H7A C7 H7B . . 108.0 ?
O8 C8 C7 . . 109.9(2) ?
C7 C8 O8B . . 96.4(9) ?
O8 C8 H8A . . 110.5 ?
C7 C8 H8A . . 109.2 ?
O8 C8 H8B . . 110.0 ?
C7 C8 H8B . . 109.2 ?
H8A C8 H8B . . 107.9 ?
C7 C8 H8C . . 112.5 ?
O8B C8 H8C . . 111.9 ?
C7 C8 H8D . . 112.4 ?
O8B C8 H8D . . 113.1 ?
H8C C8 H8D . . 110.0 ?

loop_
_geom_bond_atom_site_label_1
_geom_bond_atom_site_label_2
_geom_bond_site_symmetry_2
_geom_bond_distance
_geom_bond_publ_flag
Cu1 O2 . 1.9252(13) ?
Cu1 O2 2_556 1.9252(13) ?
Cu1 O1 . 1.9317(13) ?
Cu1 O1 2_556 1.9317(13) ?
Na1 O6 . 2.3816(16) y
Na1 O7 . 2.3858(16) y
Na1 O3 . 2.3945(16) y
Na1 O5 . 2.4052(16) y
Na1 O4 . 2.4453(15) y
Na1 O3 2 2.4545(15) y
O1 C1 . 1.433(2) ?
O2 C2 . 1.424(2) ?
O3 C3 . 1.438(2) ?
O3 Na1 2 2.4545(15) ?
O3 H3 . 0.72(3) ?
O4 C4 . 1.442(2) ?
O4 H4 . 0.74(3) ?
O5 C5 . 1.419(3) ?
O5 H5 . 0.75(3) ?
O6 C6 . 1.414(3) ?
O6 H6 . 0.75(3) ?
O7 C7 . 1.436(2) ?
O7 H7 . 0.81(3) ?
O8 C8 . 1.421(3) ?
O8 H8 . 0.69(3) ?
O8B C8 . 1.507(15) ?
C1 C2 . 1.518(3) ?
C1 H1A . 0.9900 ?
C1 H1B . 0.9900 ?
C2 H2A . 0.9900 ?
C2 H2B . 0.9900 ?
C3 C4 . 1.503(3) ?
C3 H3A . 0.9900 ?
C3 H3B . 0.9900 ?
C4 H4A . 0.9900 ?
C4 H4B . 0.9900 ?
C5 C6 . 1.507(3) ?
C5 H5A . 0.9900 ?
C5 H5B . 0.9900 ?
C6 H6A . 0.9900 ?
C6 H6B . 0.9900 ?
C7 C8 . 1.504(3) ?
C7 H7A . 0.9900 ?
C7 H7B . 0.9900 ?
C8 H8A . 0.9900 ?
C8 H8B . 0.9900 ?
C8 H8C . 0.9900 ?
C8 H8D . 0.9900 ?

loop_
_geom_hbond_atom_site_label_D
_geom_hbond_atom_site_label_H
_geom_hbond_atom_site_label_A
_geom_hbond_site_symmetry_A
_geom_hbond_distance_DH
_geom_hbond_distance_HA
_geom_hbond_distance_DA
_geom_hbond_angle_DHA
O6 H6 O1 2_556 0.75(3) 1.93(3) 2.683(2) 175(3)
O4 H4 O1 1_554 0.74(3) 1.89(3) 2.6153(19) 168(3)
O5 H5 O4 2_655 0.75(3) 2.05(3) 2.779(2) 164(3)
O7 H7 O2 2 0.81(3) 1.81(3) 2.612(2) 171(3)
O3 H3 O2 . 0.72(3) 1.94(3) 2.6566(19) 172(3)
O8 H8 O7 2_665 0.69(3) 2.14(3) 2.815(3) 167(4)
